data_4319342
loop_
_publ_author_name
'Cristina M. P. Ferreira'
'M. F\'atima C. Guedes da Silva'
'Jo\~ao J. R. Fra\'usto da Silva'
'Armando J. L. Pombeiro'
'Vadim Yu. Kukushkin'
'Rino A. Michelin'

_publ_section_title
;
 Azametallacycles from Ag(I)- or Cu(II)-Promoted Coupling Reactions of
 Dialkylcyanamides with Oximes at Pt(II)
;
_journal_name_full 'Inorganic Chemistry'
_journal_page_first 1134
_journal_page_last 1142
_journal_paper_doi 10.1021/ic000553a
_journal_volume 40
_journal_year 2001
_chemical_formula_sum 'C44 H47 B2 F8 N3 O P2 Pt'
_chemical_formula_weight 1064.51
_chemical_name_systematic
;
 ?
;
_space_group_IT_number 14
_symmetry_cell_setting monoclinic
_symmetry_space_group_name_Hall '-P 2ybc'
_symmetry_space_group_name_H-M 'P 1 21/c 1'
_atom_sites_solution_hydrogens geom
_atom_sites_solution_primary direct
_atom_sites_solution_secondary difmap
_audit_creation_method SHELXL-97
_cell_angle_alpha 90.00
_cell_angle_beta 91.23(3)
_cell_angle_gamma 90.00
_cell_formula_units_Z 4
_cell_length_a 10.382(2)
_cell_length_b 23.144(5)
_cell_length_c 18.499(4)
_cell_measurement_reflns_used 24
_cell_measurement_temperature 293(2)
_cell_measurement_theta_max 12.8
_cell_measurement_theta_min 11.2
_cell_volume 4443.9(16)
_computing_structure_refinement 'SHELXL-97 (Sheldrick, 1997)'
_computing_structure_solution 'SHELXS-97 (Sheldrick, 1990)'
_diffrn_ambient_temperature 293(2)
_diffrn_measured_fraction_theta_full 0.399
_diffrn_measured_fraction_theta_max 0.399
_diffrn_measurement_device_type CAD-4
_diffrn_measurement_method theta/2theta
_diffrn_radiation_monochromator beta-filter
_diffrn_radiation_source 'fine-focus sealed tube'
_diffrn_radiation_type MoK\a
_diffrn_radiation_wavelength 0.71073
_diffrn_reflns_av_R_equivalents 0.0138
_diffrn_reflns_av_sigmaI/netI 0.0237
_diffrn_reflns_limit_h_max 12
_diffrn_reflns_limit_h_min -11
_diffrn_reflns_limit_k_max 26
_diffrn_reflns_limit_k_min 0
_diffrn_reflns_limit_l_max 22
_diffrn_reflns_limit_l_min 0
_diffrn_reflns_number 3330
_diffrn_reflns_theta_full 25.01
_diffrn_reflns_theta_max 25.01
_diffrn_reflns_theta_min 1.76
_diffrn_standards_decay_% 12
_diffrn_standards_interval_time 60
_diffrn_standards_number 3
_exptl_absorpt_coefficient_mu 3.301
_exptl_absorpt_correction_T_max 0.5911
_exptl_absorpt_correction_T_min 0.5510
_exptl_absorpt_correction_type numeric
_exptl_crystal_colour colourless
_exptl_crystal_density_diffrn 1.591
_exptl_crystal_density_method 'not measured'
_exptl_crystal_description prism
_exptl_crystal_F_000 2120
_exptl_crystal_size_max 0.42
_exptl_crystal_size_mid 0.18
_exptl_crystal_size_min 0.17
_refine_diff_density_max 0.556
_refine_diff_density_min -0.358
_refine_diff_density_rms 0.070
_refine_ls_extinction_method none
_refine_ls_goodness_of_fit_all 1.054
_refine_ls_hydrogen_treatment mixed
_refine_ls_matrix_type full
_refine_ls_number_parameters 532
_refine_ls_number_reflns 3208
_refine_ls_number_restraints 0
_refine_ls_restrained_S_all 1.054
_refine_ls_R_factor_all 0.0258
_refine_ls_R_factor_obs 0.0258
_refine_ls_shift/su_max 0.037
_refine_ls_shift/su_mean 0.001
_refine_ls_structure_factor_coef Fsqd
_refine_ls_weighting_details 'w=3D1/[\s^2^(Fo^2^)+(0.0480P)^2^+7.5223P] where P=3D(Fo^2^+2Fc^2^)/3'
_refine_ls_weighting_scheme calc
_refine_ls_wR_factor_all 0.0670
_refine_ls_wR_factor_obs 0.0670
_reflns_number_gt 3208
_reflns_number_total 3208
_reflns_threshold_expression >2sigma(I)
_cod_data_source_file ic000553a_3.cif
_cod_data_source_block vk07
_cod_depositor_comments
;
The following automatic conversions were performed:

'_refine_ls_weighting_scheme' value 'calc
w=3D1/[\s^2^(Fo^2^)+(0.0480P)^2^+7.5223P] where P=3D(Fo^2^+2Fc^2^)/3'
was changed to 'calc'. New tag '_refine_ls_weighting_details' was
created. The value of the new tag was set to
'w=3D1/[\s^2^(Fo^2^)+(0.0480P)^2^+7.5223P] where
P=3D(Fo^2^+2Fc^2^)/3'.

Automatic conversion script
Id: cif_fix_values 3143 2015-03-26 13:38:13Z robertas 
;
_cod_database_code 4319342

loop_
_symmetry_equiv_pos_as_xyz
'x, y, z'
'-x, y+1/2, -z+1/2'
'-x, -y, -z'
'x, -y-1/2, z-1/2'

loop_
_atom_site_label
_atom_site_type_symbol
_atom_site_fract_x
_atom_site_fract_y
_atom_site_fract_z
_atom_site_U_iso_or_equiv
_atom_site_adp_type
_atom_site_occupancy
_atom_site_calc_flag
_atom_site_refinement_flags
_atom_site_disorder_assembly
_atom_site_disorder_group
Pt Pt 0.67836(3) 0.644339(14) 0.253209(18) 0.04544(11) Uani 1 d . . .
P1 P 0.8895(2) 0.66261(9) 0.23273(12) 0.0437(5) Uani 1 d . . .
P2 P 0.6545(2) 0.70650(9) 0.34626(12) 0.0438(5) Uani 1 d . . .
O1 O 0.5572(7) 0.5421(3) 0.1927(4) 0.080(2) Uani 1 d . . .
N1 N 0.6408(7) 0.5881(3) 0.1678(4) 0.060(2) Uani 1 d . . .
N2 N 0.4991(7) 0.6112(3) 0.2723(4) 0.063(2) Uani 1 d . . .
N3 N 0.3754(10) 0.5275(4) 0.2522(6) 0.110(4) Uani 1 d . . .
C1 C 0.4759(9) 0.5628(4) 0.2423(6) 0.072(3) Uani 1 d . . .
C2 C 0.9549(8) 0.6028(4) 0.1808(4) 0.048(2) Uani 1 d . . .
C3 C 0.9183(10) 0.5475(4) 0.1986(5) 0.063(3) Uani 1 d . . .
C4 C 0.9589(11) 0.5001(4) 0.1584(6) 0.074(3) Uani 1 d . . .
C5 C 1.0368(12) 0.5084(5) 0.1025(7) 0.085(3) Uani 1 d . . .
C6 C 1.0771(10) 0.5620(5) 0.0849(6) 0.075(3) Uani 1 d . . .
C7 C 1.0363(9) 0.6100(4) 0.1241(5) 0.064(3) Uani 1 d . . .
C8 C 0.9917(8) 0.6618(4) 0.3141(4) 0.049(2) Uani 1 d . . .
C9 C 0.9719(8) 0.6170(4) 0.3626(5) 0.058(2) Uani 1 d . . .
C10 C 1.0469(10) 0.6108(5) 0.4236(5) 0.070(3) Uani 1 d . . .
C11 C 1.1432(10) 0.6506(6) 0.4378(5) 0.083(3) Uani 1 d . . .
C12 C 1.1655(9) 0.6940(5) 0.3902(6) 0.076(3) Uani 1 d . . .
C13 C 1.0870(9) 0.7014(4) 0.3298(5) 0.063(3) Uani 1 d . . .
C14 C 0.9151(7) 0.7292(3) 0.1837(4) 0.045(2) Uani 1 d . . .
C15 C 1.0363(8) 0.7507(4) 0.1676(5) 0.056(2) Uani 1 d . . .
C16 C 1.0483(9) 0.8031(4) 0.1340(5) 0.066(3) Uani 1 d . . .
C17 C 0.9424(11) 0.8349(4) 0.1157(6) 0.073(3) Uani 1 d . . .
C18 C 0.8224(10) 0.8139(5) 0.1282(5) 0.071(3) Uani 1 d . . .
C19 C 0.8078(8) 0.7605(4) 0.1630(5) 0.056(2) Uani 1 d . . .
C20 C 0.7837(7) 0.7535(3) 0.3779(4) 0.045(2) Uani 1 d . . .
C21 C 0.8487(8) 0.7436(4) 0.4418(5) 0.057(2) Uani 1 d . . .
C22 C 0.9487(10) 0.7796(5) 0.4632(5) 0.075(3) Uani 1 d . . .
C23 C 0.9813(10) 0.8260(5) 0.4229(6) 0.076(3) Uani 1 d . . .
C24 C 0.9158(10) 0.8369(4) 0.3590(6) 0.075(3) Uani 1 d . . .
C25 C 0.8150(9) 0.8011(4) 0.3369(5) 0.061(2) Uani 1 d . . .
C26 C 0.5262(8) 0.7565(4) 0.3198(5) 0.057(2) Uani 1 d . . .
C27 C 0.4905(10) 0.8001(4) 0.3670(6) 0.076(3) Uani 1 d . . .
C28 C 0.3901(13) 0.8373(5) 0.3482(8) 0.097(4) Uani 1 d . . .
C29 C 0.3269(10) 0.8309(6) 0.2817(9) 0.098(4) Uani 1 d . . .
C30 C 0.3653(10) 0.7893(5) 0.2346(6) 0.078(3) Uani 1 d . . .
C31 C 0.4624(8) 0.7518(4) 0.2538(5) 0.059(2) Uani 1 d . . .
C32 C 0.6006(8) 0.6656(4) 0.4239(5) 0.050(2) Uani 1 d . . .
C33 C 0.5226(9) 0.6885(4) 0.4754(6) 0.072(3) Uani 1 d . . .
C34 C 0.4824(10) 0.6538(5) 0.5318(6) 0.081(3) Uani 1 d . . .
C35 C 0.5216(11) 0.5982(6) 0.5381(6) 0.083(3) Uani 1 d . . .
C36 C 0.6017(11) 0.5759(5) 0.4878(6) 0.087(3) Uani 1 d . . .
C37 C 0.6389(10) 0.6088(4) 0.4309(6) 0.073(3) Uani 1 d . . .
C38 C 0.371(3) 0.4714(12) 0.2171(15) 0.29(2) Uani 1 d . . .
C39 C 0.372(4) 0.4387(16) 0.211(4) 0.61(5) Uani 1 d . . .
C40 C 0.2792(14) 0.5436(6) 0.3048(9) 0.122(5) Uani 1 d . . .
C41 C 0.285(4) 0.5162(15) 0.3609(19) 0.47(3) Uani 1 d . . .
C42 C 0.6594(9) 0.5823(5) 0.1003(6) 0.070(3) Uani 1 d . . .
C43 C 0.7314(10) 0.6276(5) 0.0622(5) 0.082(3) Uani 1 d . . .
C44 C 0.6109(13) 0.5327(6) 0.0584(7) 0.113(4) Uani 1 d . . .
B1 B 0.2031(17) 0.5449(8) 0.6436(9) 0.101(5) Uiso 1 d . . .
F1 F 0.2343(13) 0.5890(6) 0.6004(8) 0.093(4) Uiso 0.50 d P . .
F2 F 0.3180(19) 0.5140(8) 0.6664(10) 0.137(7) Uiso 0.50 d P . .
F3 F 0.1423(13) 0.5663(6) 0.7059(8) 0.096(4) Uiso 0.50 d P . .
F4 F 0.108(2) 0.5185(10) 0.6085(14) 0.169(8) Uiso 0.50 d P . .
F1A F 0.2729(13) 0.5949(6) 0.6352(8) 0.092(4) Uiso 0.50 d P . .
F2A F 0.2610(16) 0.4969(7) 0.6652(8) 0.105(5) Uiso 0.50 d P . .
F3A F 0.090(2) 0.5486(9) 0.6736(13) 0.163(7) Uiso 0.50 d P . .
F4A F 0.176(3) 0.5266(12) 0.5716(15) 0.203(10) Uiso 0.50 d P . .
B2 B 0.361(2) 0.6672(10) 0.0694(12) 0.127(6) Uiso 1 d . . .
F5 F 0.3268(12) 0.6566(6) 0.1386(7) 0.090(4) Uiso 0.50 d P . .
F6 F 0.2752(18) 0.7124(9) 0.0562(11) 0.148(7) Uiso 0.50 d P . .
F7 F 0.4749(13) 0.7001(6) 0.0822(8) 0.095(4) Uiso 0.50 d P . .
F8 F 0.402(3) 0.6207(12) 0.0277(15) 0.184(11) Uiso 0.50 d P . .
F6A F 0.2569(17) 0.6815(9) 0.0323(10) 0.124(5) Uiso 0.50 d P . .
F5A F 0.3614(17) 0.6212(9) 0.1156(10) 0.141(6) Uiso 0.50 d P . .
F7A F 0.471(2) 0.6791(10) 0.0405(12) 0.153(7) Uiso 0.50 d P . .
F8A F 0.328(4) 0.6232(18) 0.018(2) 0.261(18) Uiso 0.50 d P . .
H2N H 0.4343 0.6296 0.2952 0.050 Uiso 1 d . . .
H3 H 0.8636 0.5420 0.2401 0.080 Uiso 1 d . . .
H4 H 0.9298 0.4614 0.1709 0.080 Uiso 1 d . . .
H5 H 1.0629 0.4753 0.0750 0.080 Uiso 1 d . . .
H6 H 1.1359 0.5667 0.0458 0.080 Uiso 1 d . . .
H7 H 1.0647 0.6479 0.1113 0.080 Uiso 1 d . . .
H9 H 0.9049 0.5902 0.3524 0.080 Uiso 1 d . . .
H10 H 1.0296 0.5794 0.4567 0.080 Uiso 1 d . . .
H11 H 1.1966 0.6477 0.4804 0.080 Uiso 1 d . . .
H12 H 1.2352 0.7208 0.3988 0.080 Uiso 1 d . . .
H13 H 1.0991 0.7344 0.2985 0.080 Uiso 1 d . . .
H15 H 1.1122 0.7287 0.1808 0.080 Uiso 1 d . . .
H16 H 1.1330 0.8172 0.1233 0.080 Uiso 1 d . . .
H17 H 0.9521 0.8723 0.0934 0.080 Uiso 1 d . . .
H18 H 0.7480 0.8359 0.1134 0.080 Uiso 1 d . . .
H19 H 0.7229 0.7459 0.1718 0.080 Uiso 1 d . . .
H21 H 0.8239 0.7115 0.4716 0.080 Uiso 1 d . . .
H22 H 0.9964 0.7711 0.5076 0.080 Uiso 1 d . . .
H23 H 1.0488 0.8516 0.4393 0.080 Uiso 1 d . . .
H24 H 0.9400 0.8692 0.3292 0.080 Uiso 1 d . . .
H25 H 0.7687 0.8090 0.2925 0.080 Uiso 1 d . . .
H27 H 0.5347 0.8042 0.4133 0.080 Uiso 1 d . . .
H28 H 0.3641 0.8678 0.3816 0.080 Uiso 1 d . . .
H29 H 0.2562 0.8569 0.2700 0.080 Uiso 1 d . . .
H30 H 0.3232 0.7875 0.1880 0.080 Uiso 1 d . . .
H31 H 0.4852 0.7214 0.2208 0.080 Uiso 1 d . . .
H33 H 0.4959 0.7283 0.4730 0.080 Uiso 1 d . . .
H34 H 0.4249 0.6695 0.5669 0.080 Uiso 1 d . . .
H35 H 0.4941 0.5749 0.5766 0.080 Uiso 1 d . . .
H36 H 0.6319 0.5366 0.4928 0.080 Uiso 1 d . . .
H37 H 0.6945 0.5924 0.3950 0.080 Uiso 1 d . . .
H381 H 0.3955 0.4856 0.1668 0.080 Uiso 1 d . . .
H382 H 0.2688 0.4750 0.2039 0.080 Uiso 1 d . . .
H391 H 0.3421 0.4182 0.1690 0.080 Uiso 1 d . . .
H392 H 0.4682 0.4288 0.2153 0.080 Uiso 1 d . . .
H393 H 0.3373 0.4178 0.2537 0.080 Uiso 1 d . . .
H401 H 0.1967 0.5447 0.2823 0.080 Uiso 1 d . . .
H402 H 0.2988 0.5832 0.3211 0.080 Uiso 1 d . . .
H411 H 0.2117 0.5267 0.3915 0.080 Uiso 1 d . . .
H412 H 0.2554 0.4741 0.3447 0.080 Uiso 1 d . . .
H413 H 0.3587 0.5130 0.3840 0.080 Uiso 1 d . . .
H431 H 0.7568 0.6584 0.0957 0.080 Uiso 1 d . . .
H432 H 0.8090 0.6119 0.0421 0.080 Uiso 1 d . . .
H433 H 0.6797 0.6444 0.0241 0.080 Uiso 1 d . . .
H441 H 0.5684 0.5062 0.0891 0.080 Uiso 1 d . . .
H442 H 0.5567 0.5451 0.0199 0.080 Uiso 1 d . . .
H443 H 0.6859 0.5126 0.0379 0.080 Uiso 1 d . . .

loop_
_atom_site_aniso_label
_atom_site_aniso_U_11
_atom_site_aniso_U_22
_atom_site_aniso_U_33
_atom_site_aniso_U_23
_atom_site_aniso_U_13
_atom_site_aniso_U_12
Pt 0.04658(17) 0.04490(17) 0.04464(17) -0.0061(2) -0.00392(11) -0.0104(2)
P1 0.0457(12) 0.0402(12) 0.0449(13) 0.0011(9) -0.0065(9) -0.0041(9)
P2 0.0455(12) 0.0404(12) 0.0452(13) -0.0001(10) -0.0052(10) -0.0017(10)
O1 0.091(5) 0.066(4) 0.083(5) -0.029(4) 0.012(4) -0.026(4)
N1 0.057(5) 0.063(5) 0.061(5) -0.014(4) -0.004(4) -0.016(4)
N2 0.050(4) 0.060(5) 0.080(6) -0.016(4) 0.014(4) -0.024(4)
N3 0.104(7) 0.100(7) 0.126(9) -0.052(7) 0.032(7) -0.062(6)
C1 0.066(7) 0.064(7) 0.086(8) -0.009(6) -0.004(6) -0.027(6)
C2 0.052(5) 0.054(6) 0.039(5) -0.001(4) -0.009(4) 0.005(4)
C3 0.090(7) 0.042(5) 0.056(6) -0.001(5) -0.001(5) 0.001(5)
C4 0.092(8) 0.038(6) 0.090(8) 0.001(5) -0.003(7) 0.006(5)
C5 0.100(9) 0.069(8) 0.085(9) -0.019(7) 0.003(7) 0.024(7)
C6 0.081(7) 0.068(7) 0.075(7) -0.007(6) 0.013(5) 0.012(6)
C7 0.068(6) 0.060(6) 0.064(7) 0.006(5) 0.007(5) 0.004(5)
C8 0.045(5) 0.064(6) 0.037(5) -0.004(4) -0.006(4) 0.007(4)
C9 0.057(6) 0.064(6) 0.052(6) 0.011(5) -0.004(5) 0.000(5)
C10 0.087(7) 0.075(7) 0.048(6) 0.008(5) -0.012(5) 0.007(6)
C11 0.081(7) 0.113(10) 0.055(6) -0.010(7) -0.027(5) 0.019(7)
C12 0.058(6) 0.091(8) 0.079(8) -0.009(7) -0.024(6) -0.009(6)
C13 0.060(6) 0.069(6) 0.060(6) -0.008(5) -0.013(5) -0.004(5)
C14 0.046(5) 0.044(5) 0.043(5) 0.002(4) -0.009(4) -0.004(4)
C15 0.055(5) 0.063(6) 0.049(5) 0.011(4) -0.005(4) -0.013(5)
C16 0.064(6) 0.068(7) 0.067(7) 0.015(5) -0.008(5) -0.021(5)
C17 0.090(8) 0.056(6) 0.074(7) 0.019(5) -0.010(6) -0.015(6)
C18 0.083(7) 0.074(7) 0.054(6) 0.004(5) -0.014(5) 0.021(6)
C19 0.063(6) 0.048(5) 0.056(6) 0.005(5) -0.008(4) -0.003(5)
C20 0.051(5) 0.042(5) 0.041(5) -0.008(4) -0.008(4) 0.005(4)
C21 0.061(5) 0.059(6) 0.051(5) -0.008(4) -0.004(4) -0.008(5)
C22 0.083(7) 0.073(7) 0.069(7) -0.019(6) -0.030(6) 0.003(6)
C23 0.081(7) 0.063(7) 0.084(8) -0.026(6) -0.011(6) -0.015(6)
C24 0.077(7) 0.050(6) 0.098(8) -0.004(5) 0.001(6) -0.028(5)
C25 0.070(6) 0.051(6) 0.061(6) -0.006(5) -0.012(5) -0.002(5)
C26 0.056(5) 0.045(5) 0.069(6) 0.010(5) 0.002(5) 0.007(4)
C27 0.085(8) 0.057(6) 0.085(8) 0.008(6) -0.006(6) 0.012(6)
C28 0.101(9) 0.077(8) 0.115(11) 0.004(7) 0.003(8) 0.032(7)
C29 0.061(7) 0.082(8) 0.151(13) 0.034(9) 0.007(8) 0.020(6)
C30 0.062(6) 0.095(8) 0.077(8) 0.029(7) -0.011(5) 0.001(6)
C31 0.042(5) 0.069(6) 0.067(6) 0.013(5) -0.008(5) -0.002(5)
C32 0.052(5) 0.053(5) 0.047(5) 0.000(4) 0.001(4) -0.003(4)
C33 0.067(6) 0.080(7) 0.068(7) 0.003(6) 0.010(5) 0.007(5)
C34 0.071(6) 0.112(11) 0.062(7) 0.009(7) 0.021(5) 0.007(6)
C35 0.079(7) 0.100(9) 0.072(8) 0.024(7) 0.004(6) -0.011(7)
C36 0.103(9) 0.072(7) 0.086(8) 0.021(7) 0.009(7) 0.007(7)
C37 0.089(8) 0.059(7) 0.072(7) 0.013(6) 0.017(6) 0.000(6)
C38 0.27(3) 0.27(3) 0.33(3) -0.23(3) 0.20(2) -0.24(3)
C39 0.34(4) 0.27(4) 1.23(14) -0.50(6) 0.36(6) -0.22(3)
C40 0.113(10) 0.085(10) 0.168(15) -0.009(10) 0.040(10) -0.043(8)
C41 0.67(6) 0.40(4) 0.35(4) 0.27(4) 0.29(4) 0.45(5)
C42 0.065(6) 0.083(8) 0.062(7) -0.029(6) -0.009(5) -0.013(6)
C43 0.068(6) 0.123(10) 0.055(6) -0.009(6) -0.011(5) -0.014(7)
C44 0.120(10) 0.133(11) 0.085(9) -0.046(8) 0.010(7) -0.037(9)

loop_
_atom_type_symbol
_atom_type_description
_atom_type_scat_dispersion_real
_atom_type_scat_dispersion_imag
_atom_type_scat_source
C C 0.0181 0.0091 'International Tables Vol C Tables 4.2.6.8 and 6.1.1.4'
H H 0.0000 0.0000 'International Tables Vol C Tables 4.2.6.8 and 6.1.1.4'
B B 0.0090 0.0039 'International Tables Vol C Tables 4.2.6.8 and 6.1.1.4'
N N 0.0311 0.0180 'International Tables Vol C Tables 4.2.6.8 and 6.1.1.4'
F F 0.0727 0.0534 'International Tables Vol C Tables 4.2.6.8 and 6.1.1.4'
P P 0.2955 0.4335 'International Tables Vol C Tables 4.2.6.8 and 6.1.1.4'
Pt Pt -4.5932 6.9264 'International Tables Vol C Tables 4.2.6.8 and 6.1.1.4'
O O 0.0106 0.0060 'International Tables Vol C Tables 4.2.6.8 and 6.1.1.4'

loop_
_geom_angle_atom_site_label_1
_geom_angle_atom_site_label_2
_geom_angle_atom_site_label_3
_geom_angle
_geom_angle_site_symmetry_1
_geom_angle_site_symmetry_3
_geom_angle_publ_flag
N2 Pt N1 75.0(3) . . ?
N2 Pt P2 89.5(2) . . ?
N1 Pt P2 162.9(2) . . ?
N2 Pt P1 168.7(2) . . ?
N1 Pt P1 98.9(2) . . ?
P2 Pt P1 97.50(8) . . ?
C14 P1 C8 109.5(4) . . ?
C14 P1 C2 108.8(4) . . ?
C8 P1 C2 102.1(4) . . ?
C14 P1 Pt 113.2(3) . . ?
C8 P1 Pt 114.0(3) . . ?
C2 P1 Pt 108.5(3) . . ?
C20 P2 C32 107.1(4) . . ?
C20 P2 C26 103.7(4) . . ?
C32 P2 C26 107.9(4) . . ?
C20 P2 Pt 122.3(3) . . ?
C32 P2 Pt 108.1(3) . . ?
C26 P2 Pt 106.9(3) . . ?
C1 O1 N1 110.0(7) . . ?
C42 N1 O1 109.7(7) . . ?
C42 N1 Pt 141.3(7) . . ?
O1 N1 Pt 108.7(5) . . ?
C1 N2 Pt 114.7(7) . . ?
C1 N3 C38 120.3(11) . . ?
C1 N3 C40 118.8(9) . . ?
C38 N3 C40 120.6(11) . . ?
N2 C1 N3 128.2(11) . . ?
N2 C1 O1 119.7(9) . . ?
N3 C1 O1 112.1(9) . . ?
C7 C2 C3 118.3(9) . . ?
C7 C2 P1 123.5(7) . . ?
C3 C2 P1 118.2(7) . . ?
C2 C3 C4 121.0(9) . . ?
C5 C4 C3 119.5(10) . . ?
C4 C5 C6 120.9(10) . . ?
C5 C6 C7 120.4(10) . . ?
C2 C7 C6 119.9(9) . . ?
C13 C8 C9 118.4(8) . . ?
C13 C8 P1 124.8(7) . . ?
C9 C8 P1 116.7(6) . . ?
C10 C9 C8 121.6(9) . . ?
C9 C10 C11 119.0(9) . . ?
C12 C11 C10 120.3(9) . . ?
C11 C12 C13 120.6(9) . . ?
C8 C13 C12 120.0(9) . . ?
C19 C14 C15 119.0(8) . . ?
C19 C14 P1 117.4(6) . . ?
C15 C14 P1 123.6(6) . . ?
C16 C15 C14 120.2(8) . . ?
C17 C16 C15 120.7(9) . . ?
C16 C17 C18 120.2(9) . . ?
C17 C18 C19 120.0(9) . . ?
C14 C19 C18 119.8(8) . . ?
C21 C20 C25 119.5(8) . . ?
C21 C20 P2 121.7(7) . . ?
C25 C20 P2 118.8(6) . . ?
C20 C21 C22 120.0(9) . . ?
C23 C22 C21 121.0(9) . . ?
C22 C23 C24 119.6(9) . . ?
C23 C24 C25 120.0(9) . . ?
C20 C25 C24 119.9(9) . . ?
C31 C26 C27 119.0(8) . . ?
C31 C26 P2 121.4(7) . . ?
C27 C26 P2 119.6(8) . . ?
C26 C27 C28 120.0(10) . . ?
C29 C28 C27 119.5(11) . . ?
C30 C29 C28 120.2(10) . . ?
C29 C30 C31 120.3(10) . . ?
C30 C31 C26 120.9(10) . . ?
C33 C32 C37 118.6(9) . . ?
C33 C32 P2 123.0(8) . . ?
C37 C32 P2 118.4(7) . . ?
C32 C33 C34 119.4(10) . . ?
C35 C34 C33 121.3(10) . . ?
C34 C35 C36 119.3(10) . . ?
C35 C36 C37 120.2(11) . . ?
C36 C37 C32 121.2(10) . . ?
C39 C38 N3 162(8) . . ?
C41 C40 N3 114.2(18) . . ?
N1 C42 C44 122.9(10) . . ?
N1 C42 C43 118.8(9) . . ?
C44 C42 C43 118.4(10) . . ?
F3A B1 F4 64.8(15) . . ?
F3A B1 F2A 109.4(18) . . ?
F4 B1 F2A 95.1(17) . . ?
F3A B1 F1 115.6(17) . . ?
F4 B1 F1 104.3(18) . . ?
F2A B1 F1 135.0(17) . . ?
F3A B1 F1A 118.1(18) . . ?
F4 B1 F1A 136.4(19) . . ?
F2A B1 F1A 120.3(16) . . ?
F1 B1 F1A 32.6(8) . . ?
F3A B1 F3 38.2(11) . . ?
F4 B1 F3 102.9(18) . . ?
F2A B1 F3 104.8(15) . . ?
F1 B1 F3 109.7(15) . . ?
F1A B1 F3 92.5(14) . . ?
F3A B1 F4A 104.7(19) . . ?
F4 B1 F4A 42.9(13) . . ?
F2A B1 F4A 96.6(17) . . ?
F1 B1 F4A 73.3(15) . . ?
F1A B1 F4A 103.8(18) . . ?
F3 B1 F4A 141.7(19) . . ?
F3A B1 F2 130.5(19) . . ?
F4 B1 F2 121.1(19) . . ?
F2A B1 F2 29.4(10) . . ?
F1 B1 F2 110.0(16) . . ?
F1A B1 F2 90.9(14) . . ?
F3 B1 F2 108.3(15) . . ?
F4A B1 F2 105.9(17) . . ?
F1A F1 B1 76.3(18) . . ?
F1A F1 F4A 128(2) . . ?
B1 F1 F4A 55.5(12) . . ?
F2A F2 B1 65(2) . . ?
F3A F3 B1 64.7(18) . . ?
F4A F4 B1 74(2) . . ?
F4A F4 F3A 127(3) . . ?
B1 F4 F3A 57.5(14) . . ?
F1 F1A B1 71.1(17) . . ?
F2 F2A B1 85(3) . . ?
F3 F3A B1 77(2) . . ?
F3 F3A F4 135(3) . . ?
B1 F3A F4 57.7(15) . . ?
F4 F4A B1 63(2) . . ?
F4 F4A F1 102(3) . . ?
B1 F4A F1 51.1(12) . . ?
F7A B2 F6A 117(2) . . ?
F7A B2 F5 133(2) . . ?
F6A B2 F5 108.1(19) . . ?
F7A B2 F5A 116(2) . . ?
F6A B2 F5A 121(2) . . ?
F5 B2 F5A 42.7(10) . . ?
F7A B2 F6 109(2) . . ?
F6A B2 F6 37.0(12) . . ?
F5 B2 F6 97.0(18) . . ?
F5A B2 F6 134(2) . . ?
F7A B2 F8 69.8(18) . . ?
F6A B2 F8 99(2) . . ?
F5 B2 F8 118(2) . . ?
F5A B2 F8 75.5(18) . . ?
F6 B2 F8 133(2) . . ?
F7A B2 F7 38.8(12) . . ?
F6A B2 F7 129(2) . . ?
F5 B2 F7 100.0(17) . . ?
F5A B2 F7 108.8(18) . . ?
F6 B2 F7 98.8(18) . . ?
F8 B2 F7 104(2) . . ?
F7A B2 F8A 94(2) . . ?
F6A B2 F8A 70(2) . . ?
F5 B2 F8A 116(2) . . ?
F5A B2 F8A 82(2) . . ?
F6 B2 F8A 106(2) . . ?
F8 B2 F8A 32.2(19) . . ?
F7 B2 F8A 133(3) . . ?
F5A F5 B2 69.0(16) . . ?
F6A F6 B2 66(2) . . ?
F7A F7 B2 63.3(17) . . ?
F8A F8 B2 76(4) . . ?
F8A F8 F7A 115(5) . . ?
B2 F8 F7A 52.2(15) . . ?
F8A F8 F5A 87(4) . . ?
B2 F8 F5A 51.4(13) . . ?
F7A F8 F5A 88.4(18) . . ?
F6 F6A B2 77(2) . . ?
F6 F6A F8A 135(3) . . ?
B2 F6A F8A 58.6(17) . . ?
F5 F5A B2 68.3(17) . . ?
F5 F5A F8 121(2) . . ?
B2 F5A F8 53.1(14) . . ?
F7 F7A B2 78(2) . . ?
F7 F7A F8 127(3) . . ?
B2 F7A F8 57.9(15) . . ?
F8 F8A B2 72(4) . . ?
F8 F8A F6A 119(5) . . ?
B2 F8A F6A 51.8(18) . . ?

loop_
_geom_bond_atom_site_label_1
_geom_bond_atom_site_label_2
_geom_bond_distance
_geom_bond_site_symmetry_2
_geom_bond_publ_flag
Pt N2 2.050(7) . ?
Pt N1 2.078(7) . ?
Pt P2 2.261(2) . ?
Pt P1 2.272(2) . ?
P1 C14 1.812(8) . ?
P1 C8 1.822(8) . ?
P1 C2 1.824(9) . ?
P2 C20 1.815(8) . ?
P2 C32 1.819(9) . ?
P2 C26 1.824(9) . ?
O1 C1 1.348(12) . ?
O1 N1 1.454(9) . ?
N1 C42 1.274(11) . ?
N2 C1 1.271(12) . ?
N3 C1 1.341(12) . ?
N3 C38 1.45(2) . ?
N3 C40 1.458(16) . ?
C2 C7 1.372(12) . ?
C2 C3 1.377(12) . ?
C3 C4 1.395(13) . ?
C4 C5 1.340(15) . ?
C5 C6 1.351(15) . ?
C6 C7 1.397(13) . ?
C8 C13 1.376(11) . ?
C8 C9 1.389(12) . ?
C9 C10 1.365(12) . ?
C10 C11 1.381(15) . ?
C11 C12 1.358(15) . ?
C12 C13 1.379(13) . ?
C14 C19 1.376(11) . ?
C14 C15 1.391(11) . ?
C15 C16 1.371(12) . ?
C16 C17 1.360(13) . ?
C17 C18 1.362(14) . ?
C18 C19 1.403(13) . ?
C20 C21 1.367(11) . ?
C20 C25 1.381(12) . ?
C21 C22 1.383(12) . ?
C22 C23 1.354(14) . ?
C23 C24 1.375(14) . ?
C24 C25 1.388(12) . ?
C26 C31 1.381(12) . ?
C26 C27 1.390(13) . ?
C27 C28 1.390(14) . ?
C28 C29 1.390(17) . ?
C29 C30 1.363(16) . ?
C30 C31 1.372(13) . ?
C32 C33 1.370(12) . ?
C32 C37 1.379(12) . ?
C33 C34 1.388(14) . ?
C34 C35 1.354(15) . ?
C35 C36 1.362(15) . ?
C36 C37 1.363(13) . ?
C38 C39 0.76(4) . ?
C40 C41 1.22(2) . ?
C42 C44 1.467(14) . ?
C42 C43 1.476(14) . ?
B1 F3A 1.31(2) . ?
B1 F4 1.32(3) . ?
B1 F2A 1.32(2) . ?
B1 F1 1.34(2) . ?
B1 F1A 1.38(2) . ?
B1 F3 1.42(2) . ?
B1 F4A 1.42(3) . ?
B1 F2 1.45(2) . ?
F1 F1A 0.763(16) . ?
F1 F4A 1.65(3) . ?
F2 F2A 0.71(2) . ?
F3 F3A 0.90(2) . ?
F4 F4A 1.00(3) . ?
F4 F3A 1.41(3) . ?
B2 F7A 1.30(2) . ?
B2 F6A 1.31(2) . ?
B2 F5 1.36(2) . ?
B2 F5A 1.36(2) . ?
B2 F6 1.39(3) . ?
B2 F8 1.39(3) . ?
B2 F7 1.42(2) . ?
B2 F8A 1.42(4) . ?
F5 F5A 0.992(19) . ?
F6 F6A 0.86(2) . ?
F7 F7A 0.91(2) . ?
F8 F8A 0.78(4) . ?
F8 F7A 1.54(3) . ?
F8 F5A 1.69(3) . ?
F6A F8A 1.56(4) . ?
